data_7060632
loop_
_publ_author_name
'Braun, Vanessa'
'Wurzenberger, Maximilian H. H.'
'Weippert, Valentin'
'Stierstorfer, J\"org'

_publ_section_title
;
 Tailoring the properties of 3d transition metal complexes with different
 N-cycloalkyl-substituted tetrazoles
;
_journal_issue 25
_journal_name_full 'New Journal of Chemistry'
_journal_page_first 11042
_journal_page_last 11050
_journal_paper_doi 10.1039/D1NJ01675J
_journal_volume 45
_journal_year 2021
_chemical_formula_moiety 'C20 H32 Cl2 Cu N16 O6'
_chemical_formula_sum 'C20 H32 Cl2 Cu N16 O6'
_chemical_formula_weight 727.05
_chemical_name_common 'dinitrato tetrakis(1-cyclobutyl-5H-tetrazolyl) copper(II)'
_chemical_name_systematic 'dinitrato tetrakis(1-cyclobutyl-5H-tetrazolyl) copper(II)'
_space_group_IT_number 14
_space_group_name_Hall '-P 2ybc'
_space_group_name_H-M_alt 'P 1 21/c 1'
_symmetry_cell_setting monoclinic
_symmetry_Int_Tables_number 14
_symmetry_space_group_name_Hall '-P 2ybc'
_symmetry_space_group_name_H-M 'P 1 21/c 1'
_atom_sites_solution_hydrogens difmap
_atom_sites_solution_primary difmap
_audit_creation_date 2020-06-11
_audit_creation_method SHELXL-2018/3
_audit_update_record
;
2021-02-04 deposited with the CCDC.	2021-04-28 downloaded from the CCDC.
;
_cell_angle_alpha 90
_cell_angle_beta 96.844(6)
_cell_angle_gamma 90
_cell_formula_units_Z 2
_cell_length_a 6.7946(4)
_cell_length_b 18.1424(12)
_cell_length_c 12.4720(7)
_cell_measurement_reflns_used 2648
_cell_measurement_temperature 100(2)
_cell_measurement_theta_max 31.2080
_cell_measurement_theta_min 2.7690
_cell_volume 1526.47(16)
_computing_cell_refinement 'CrysAlisPro 1.171.40.81a (Rigaku OD, 2020)'
_computing_data_collection 'CrysAlisPro 1.171.40.81a (Rigaku OD, 2020)'
_computing_data_reduction 'CrysAlisPro 1.171.40.81a (Rigaku OD, 2020)'
_computing_molecular_graphics 'Diamond 2.1c, Crystal Impact GbR'
_computing_publication_material 'Encifer 1.5.1, CCDC 2014'
_computing_structure_refinement 'SHELXL-2018/3 (Sheldrick, 2018)'
_computing_structure_solution SIR-92
_diffrn_ambient_temperature 100(2)
_diffrn_detector 'CCD plate'
_diffrn_detector_area_resol_mean 15.9809
_diffrn_detector_type Sapphire3
_diffrn_measured_fraction_theta_full 1.000
_diffrn_measured_fraction_theta_max 1.000
_diffrn_measurement_details
;
List of Runs (angles in degrees, time in seconds):

  # Type    Start    End  Width  t~exp~   \w     \q     \k     \f   Frames
#--------------------------------------------------------------------------
  1  \w    -84.00  22.00   1.00   40.00    --  -28.70 -19.00 -30.00  106
  2  \w     67.00 112.00   1.00   40.00    --   29.64-178.00-180.00   45
  3  \w    -41.00  53.00   1.00   40.00    --   29.64 -57.00 150.00   94
  4  \w     22.00  74.00   1.00   40.00    --   29.64 -99.00 -30.00   52
  5  \w      6.00  98.00   1.00   40.00    --   29.64  57.00 -60.00   92
;
_diffrn_measurement_device 'four-circle diffractometer'
_diffrn_measurement_device_type 'Xcalibur, Sapphire3'
_diffrn_measurement_method '\w scans'
_diffrn_orient_matrix_UB_11 0.0883964000
_diffrn_orient_matrix_UB_12 0.0007939000
_diffrn_orient_matrix_UB_13 -0.0249934000
_diffrn_orient_matrix_UB_21 -0.0287224000
_diffrn_orient_matrix_UB_22 0.0343403000
_diffrn_orient_matrix_UB_23 -0.0242268000
_diffrn_orient_matrix_UB_31 0.0491187000
_diffrn_orient_matrix_UB_32 0.0186562000
_diffrn_orient_matrix_UB_33 0.0455206000
_diffrn_radiation_monochromator graphite
_diffrn_radiation_probe x-ray
_diffrn_radiation_type MoK\a
_diffrn_radiation_wavelength 0.71073
_diffrn_reflns_av_R_equivalents 0.0352
_diffrn_reflns_av_sigmaI/netI 0.0686
_diffrn_reflns_av_unetI/netI 0.0378
_diffrn_reflns_Laue_measured_fraction_full 1.000
_diffrn_reflns_Laue_measured_fraction_max 1.000
_diffrn_reflns_limit_h_max 8
_diffrn_reflns_limit_h_min -8
_diffrn_reflns_limit_k_max 22
_diffrn_reflns_limit_k_min -22
_diffrn_reflns_limit_l_max 15
_diffrn_reflns_limit_l_min -15
_diffrn_reflns_number 10086
_diffrn_reflns_point_group_measured_fraction_full 1.000
_diffrn_reflns_point_group_measured_fraction_max 1.000
_diffrn_reflns_theta_full 25.242
_diffrn_reflns_theta_max 26.370
_diffrn_reflns_theta_min 1.991
_diffrn_source 'fine-focus sealed X-ray tube'
_exptl_absorpt_coefficient_mu 0.956
_exptl_absorpt_correction_T_max 1.00000
_exptl_absorpt_correction_T_min 0.92030
_exptl_absorpt_correction_type multi-scan
_exptl_absorpt_process_details
;
CrysAlisPro 1.171.40.81a (Rigaku Oxford Diffraction, 2020)
Empirical absorption correction using spherical harmonics,
implemented in SCALE3 ABSPACK scaling algorithm.
;
_exptl_crystal_colour blue
_exptl_crystal_density_diffrn 1.582
_exptl_crystal_description plate
_exptl_crystal_F_000 750
_exptl_crystal_size_max 0.760
_exptl_crystal_size_mid 0.408
_exptl_crystal_size_min 0.154
_refine_diff_density_max 0.383
_refine_diff_density_min -0.295
_refine_diff_density_rms 0.065
_refine_ls_extinction_method none
_refine_ls_goodness_of_fit_ref 1.014
_refine_ls_hydrogen_treatment refall
_refine_ls_matrix_type full
_refine_ls_number_parameters 269
_refine_ls_number_reflns 3135
_refine_ls_number_restraints 0
_refine_ls_restrained_S_all 1.014
_refine_ls_R_factor_all 0.0451
_refine_ls_R_factor_gt 0.0325
_refine_ls_shift/su_max 0.000
_refine_ls_shift/su_mean 0.000
_refine_ls_structure_factor_coef Fsqd
_refine_ls_weighting_details 'w=1/[\s^2^(Fo^2^)+(0.0358P)^2^+0.7271P] where P=(Fo^2^+2Fc^2^)/3'
_refine_ls_weighting_scheme calc
_refine_ls_wR_factor_gt 0.0721
_refine_ls_wR_factor_ref 0.0774
_reflns_Friedel_coverage 0.000
_reflns_number_gt 2587
_reflns_number_total 3135
_reflns_threshold_expression 'I > 2\s(I)'
_cod_data_source_file d1nj01675j2.cif
_cod_data_source_block px224
_cod_depositor_comments 'Adding full bibliography for 7060620--7060640.cif.'
_cod_original_sg_symbol_H-M 'P 21/c'
_cod_database_code 7060632
_shelx_space_group_comment
;
The symmetry employed for this shelxl refinement is uniquely defined
by the following loop, which should always be used as a source of
symmetry information in preference to the above space-group names.
They are only intended as comments.
;
_shelx_estimated_absorpt_t_min 0.530
_shelx_estimated_absorpt_t_max 0.867

loop_
_space_group_symop_operation_xyz
'x, y, z'
'-x, y+1/2, -z+1/2'
'-x, -y, -z'
'x, -y-1/2, z-1/2'

loop_
_atom_site_label
_atom_site_type_symbol
_atom_site_fract_x
_atom_site_fract_y
_atom_site_fract_z
_atom_site_U_iso_or_equiv
_atom_site_adp_type
_atom_site_occupancy
_atom_site_site_symmetry_order
_atom_site_calc_flag
_atom_site_refinement_flags_posn
_atom_site_refinement_flags_adp
_atom_site_refinement_flags_occupancy
_atom_site_disorder_assembly
_atom_site_disorder_group
Cu1 Cu 1.000000 0.500000 0.500000 0.01378(11) Uani 1 2 d S . P . .
Cl1 Cl 0.65926(8) 0.62324(3) 0.39087(4) 0.01851(13) Uani 1 1 d . . . . .
O2 O 0.5007(2) 0.67446(9) 0.41566(13) 0.0229(4) Uani 1 1 d . . . . .
O1 O 0.6974(2) 0.57159(8) 0.48485(12) 0.0204(4) Uani 1 1 d . . . . .
O3 O 0.5782(3) 0.57823(10) 0.29678(13) 0.0306(4) Uani 1 1 d . . . . .
N1 N 0.9617(3) 0.47705(10) 0.65525(14) 0.0152(4) Uani 1 1 d . . . . .
N5 N 0.8316(3) 0.41313(10) 0.44945(14) 0.0153(4) Uani 1 1 d . . . . .
N4 N 0.8819(3) 0.42886(10) 0.80113(14) 0.0158(4) Uani 1 1 d . . . . .
N2 N 1.0422(3) 0.51767(10) 0.74233(14) 0.0196(4) Uani 1 1 d . . . . .
N8 N 0.6302(3) 0.34257(10) 0.35294(14) 0.0167(4) Uani 1 1 d . . . . .
N3 N 0.9949(3) 0.48905(10) 0.83004(14) 0.0199(4) Uani 1 1 d . . . . .
N6 N 0.8955(3) 0.34212(10) 0.46151(15) 0.0195(4) Uani 1 1 d . . . . .
N7 N 0.7739(3) 0.29947(10) 0.40336(15) 0.0211(4) Uani 1 1 d . . . . .
C1 C 0.8637(3) 0.42269(12) 0.69437(17) 0.0157(4) Uani 1 1 d . . . . .
C6 C 0.6653(3) 0.41160(13) 0.38279(17) 0.0172(4) Uani 1 1 d . . . . .
C2 C 0.7950(3) 0.38399(13) 0.88098(18) 0.0194(5) Uani 1 1 d . . . . .
C7 C 0.4723(3) 0.30876(13) 0.27754(18) 0.0195(5) Uani 1 1 d . . . . .
C5 C 0.9266(4) 0.36182(15) 0.98449(19) 0.0251(5) Uani 1 1 d . . . . .
C9 C 0.1649(4) 0.29710(16) 0.2307(2) 0.0319(6) Uani 1 1 d . . . . .
C4 C 0.7389(4) 0.36877(15) 1.0427(2) 0.0310(6) Uani 1 1 d . . . . .
C3 C 0.6502(4) 0.41980(16) 0.9506(2) 0.0284(6) Uani 1 1 d . . . . .
C8 C 0.3147(4) 0.36018(16) 0.2210(3) 0.0341(6) Uani 1 1 d . . . . .
C10 C 0.3086(4) 0.26499(17) 0.3237(2) 0.0295(6) Uani 1 1 d . . . . .
H5A H 1.014(3) 0.3995(14) 1.0050(18) 0.019(6) Uiso 1 1 d . . . . .
H2 H 0.741(3) 0.3436(12) 0.8439(18) 0.009(5) Uiso 1 1 d . . . . .
H6 H 0.585(3) 0.4529(14) 0.3621(19) 0.019(6) Uiso 1 1 d . . . . .
H3A H 0.688(4) 0.4690(16) 0.964(2) 0.028(7) Uiso 1 1 d . . . . .
H7 H 0.539(4) 0.2784(15) 0.224(2) 0.032(7) Uiso 1 1 d . . . . .
H3B H 0.517(4) 0.4144(14) 0.927(2) 0.026(7) Uiso 1 1 d . . . . .
H4A H 0.667(4) 0.3230(15) 1.039(2) 0.032(7) Uiso 1 1 d . . . . .
H5B H 0.990(4) 0.3139(15) 0.982(2) 0.026(7) Uiso 1 1 d . . . . .
H10A H 0.328(4) 0.2123(16) 0.329(2) 0.028(7) Uiso 1 1 d . . . . .
H10B H 0.282(4) 0.2809(15) 0.388(2) 0.030(7) Uiso 1 1 d . . . . .
H1 H 0.792(4) 0.3859(14) 0.657(2) 0.022(6) Uiso 1 1 d . . . . .
H8A H 0.292(4) 0.4011(18) 0.272(3) 0.051(9) Uiso 1 1 d . . . . .
H9A H 0.149(3) 0.2660(14) 0.171(2) 0.022(6) Uiso 1 1 d . . . . .
H8B H 0.336(5) 0.3778(18) 0.153(3) 0.059(10) Uiso 1 1 d . . . . .
H9B H 0.033(4) 0.3101(15) 0.246(2) 0.032(7) Uiso 1 1 d . . . . .
H4B H 0.753(4) 0.3885(15) 1.109(2) 0.034(8) Uiso 1 1 d . . . . .

loop_
_atom_site_aniso_label
_atom_site_aniso_U_11
_atom_site_aniso_U_22
_atom_site_aniso_U_33
_atom_site_aniso_U_23
_atom_site_aniso_U_13
_atom_site_aniso_U_12
Cu1 0.0168(2) 0.01324(19) 0.01101(18) 0.00001(14) 0.00061(14) -0.00279(15)
Cl1 0.0176(3) 0.0193(3) 0.0183(3) 0.0032(2) 0.0008(2) 0.0019(2)
O2 0.0238(8) 0.0173(8) 0.0272(9) 0.0009(7) 0.0011(7) 0.0054(7)
O1 0.0207(8) 0.0214(9) 0.0187(8) 0.0055(6) 0.0010(6) 0.0023(7)
O3 0.0374(10) 0.0322(10) 0.0201(9) -0.0067(7) -0.0058(7) 0.0128(8)
N1 0.0165(9) 0.0159(9) 0.0126(9) -0.0018(7) -0.0006(7) 0.0000(7)
N5 0.0179(9) 0.0136(9) 0.0147(9) 0.0014(7) 0.0030(7) -0.0009(7)
N4 0.0177(9) 0.0165(9) 0.0132(9) -0.0001(7) 0.0012(7) -0.0030(7)
N2 0.0254(10) 0.0194(10) 0.0139(9) -0.0033(7) 0.0019(8) -0.0034(8)
N8 0.0175(9) 0.0167(9) 0.0155(9) -0.0002(7) -0.0001(7) -0.0029(7)
N3 0.0261(10) 0.0194(10) 0.0145(9) -0.0015(7) 0.0033(8) -0.0057(8)
N6 0.0209(10) 0.0141(9) 0.0229(10) -0.0004(8) 0.0008(8) 0.0002(8)
N7 0.0235(10) 0.0164(10) 0.0224(10) -0.0023(8) -0.0017(8) -0.0011(8)
C1 0.0166(11) 0.0169(11) 0.0137(10) 0.0004(9) 0.0022(8) -0.0012(9)
C6 0.0185(11) 0.0172(11) 0.0160(11) 0.0014(9) 0.0020(9) 0.0000(9)
C2 0.0270(12) 0.0186(12) 0.0125(11) -0.0007(9) 0.0019(9) -0.0068(10)
C7 0.0210(12) 0.0194(12) 0.0170(11) -0.0035(9) -0.0019(9) -0.0019(9)
C5 0.0369(14) 0.0221(14) 0.0154(11) 0.0032(10) -0.0014(10) -0.0073(12)
C9 0.0198(13) 0.0441(17) 0.0306(15) -0.0128(13) -0.0019(11) -0.0011(12)
C4 0.0481(17) 0.0316(15) 0.0143(12) -0.0035(11) 0.0080(11) -0.0170(13)
C3 0.0300(15) 0.0331(16) 0.0234(13) -0.0036(11) 0.0085(11) -0.0083(12)
C8 0.0303(15) 0.0317(16) 0.0367(16) 0.0008(13) -0.0116(12) 0.0009(12)
C10 0.0276(14) 0.0381(17) 0.0222(14) -0.0052(12) -0.0003(11) -0.0124(12)

loop_
_atom_type_symbol
_atom_type_description
_atom_type_scat_dispersion_real
_atom_type_scat_dispersion_imag
_atom_type_scat_source
C C 0.0033 0.0016 'International Tables Vol C Tables 4.2.6.8 and 6.1.1.4'
H H 0.0000 0.0000 'International Tables Vol C Tables 4.2.6.8 and 6.1.1.4'
Cl Cl 0.1484 0.1585 'International Tables Vol C Tables 4.2.6.8 and 6.1.1.4'
Cu Cu 0.3201 1.2651 'International Tables Vol C Tables 4.2.6.8 and 6.1.1.4'
N N 0.0061 0.0033 'International Tables Vol C Tables 4.2.6.8 and 6.1.1.4'
O O 0.0106 0.0060 'International Tables Vol C Tables 4.2.6.8 and 6.1.1.4'

loop_
_geom_angle_atom_site_label_1
_geom_angle_atom_site_label_2
_geom_angle_atom_site_label_3
_geom_angle
_geom_angle_site_symmetry_1
_geom_angle_site_symmetry_3
_geom_angle_publ_flag
N5 Cu1 N5 180.0 . 3_766 ?
N5 Cu1 N1 89.68(7) . 3_766 ?
N5 Cu1 N1 90.31(7) 3_766 3_766 ?
N5 Cu1 N1 90.31(7) . . ?
N5 Cu1 N1 89.69(7) 3_766 . ?
N1 Cu1 N1 180.0 3_766 . ?
N5 Cu1 O1 92.89(6) . 3_766 ?
N5 Cu1 O1 87.11(6) 3_766 3_766 ?
N1 Cu1 O1 88.87(6) 3_766 3_766 ?
N1 Cu1 O1 91.13(6) . 3_766 ?
N5 Cu1 O1 87.11(6) . . ?
N5 Cu1 O1 92.89(6) 3_766 . ?
N1 Cu1 O1 91.13(6) 3_766 . ?
N1 Cu1 O1 88.87(6) . . ?
O1 Cu1 O1 180.00(4) 3_766 . ?
O3 Cl1 O2 107.45(9) . . ?
O3 Cl1 O1 106.76(10) . . ?
O2 Cl1 O1 106.91(9) . . ?
Cl1 O1 Cu1 117.56(8) . . ?
C1 N1 N2 106.33(17) . . ?
C1 N1 Cu1 129.50(15) . . ?
N2 N1 Cu1 124.16(14) . . ?
C6 N5 N6 106.70(18) . . ?
C6 N5 Cu1 128.89(15) . . ?
N6 N5 Cu1 123.10(13) . . ?
C1 N4 N3 108.45(18) . . ?
C1 N4 C2 129.67(19) . . ?
N3 N4 C2 121.83(17) . . ?
N3 N2 N1 109.88(17) . . ?
C6 N8 N7 108.81(17) . . ?
C6 N8 C7 131.93(19) . . ?
N7 N8 C7 119.25(18) . . ?
N2 N3 N4 106.82(17) . . ?
N7 N6 N5 109.31(17) . . ?
N6 N7 N8 107.12(17) . . ?
N1 C1 N4 108.52(19) . . ?
N1 C1 H1 128.3(16) . . ?
N4 C1 H1 123.2(16) . . ?
N8 C6 N5 108.1(2) . . ?
N8 C6 H6 126.6(14) . . ?
N5 C6 H6 125.3(14) . . ?
N4 C2 C3 119.2(2) . . ?
N4 C2 C5 118.5(2) . . ?
C3 C2 C5 89.06(18) . . ?
N4 C2 H2 105.6(14) . . ?
C3 C2 H2 112.4(14) . . ?
C5 C2 H2 111.8(14) . . ?
N8 C7 C8 117.23(19) . . ?
N8 C7 C10 118.79(19) . . ?
C8 C7 C10 89.4(2) . . ?
N8 C7 H7 107.3(15) . . ?
C8 C7 H7 111.9(15) . . ?
C10 C7 H7 111.5(15) . . ?
C2 C5 C4 86.73(19) . . ?
C2 C5 H5A 109.3(15) . . ?
C4 C5 H5A 110.5(15) . . ?
C2 C5 H5B 114.9(15) . . ?
C4 C5 H5B 118.9(15) . . ?
H5A C5 H5B 114(2) . . ?
C10 C9 C8 88.54(19) . . ?
C10 C9 H9A 112.1(15) . . ?
C8 C9 H9A 113.4(15) . . ?
C10 C9 H9B 117.9(16) . . ?
C8 C9 H9B 117.9(16) . . ?
H9A C9 H9B 107(2) . . ?
C3 C4 C5 88.30(19) . . ?
C3 C4 H4A 109.6(16) . . ?
C5 C4 H4A 110.7(16) . . ?
C3 C4 H4B 116.0(18) . . ?
C5 C4 H4B 117.5(18) . . ?
H4A C4 H4B 112(2) . . ?
C2 C3 C4 87.0(2) . . ?
C2 C3 H3A 108.8(17) . . ?
C4 C3 H3A 111.4(16) . . ?
C2 C3 H3B 116.5(16) . . ?
C4 C3 H3B 117.1(16) . . ?
H3A C3 H3B 113(2) . . ?
C7 C8 C9 86.8(2) . . ?
C7 C8 H8A 108.0(17) . . ?
C9 C8 H8A 110.3(18) . . ?
C7 C8 H8B 117(2) . . ?
C9 C8 H8B 120(2) . . ?
H8A C8 H8B 112(3) . . ?
C7 C10 C9 86.8(2) . . ?
C7 C10 H10A 115.8(16) . . ?
C9 C10 H10A 119.6(15) . . ?
C7 C10 H10B 113.8(17) . . ?
C9 C10 H10B 112.2(18) . . ?
H10A C10 H10B 108(2) . . ?

loop_
_geom_bond_atom_site_label_1
_geom_bond_atom_site_label_2
_geom_bond_distance
_geom_bond_site_symmetry_2
_geom_bond_publ_flag
Cu1 N5 2.0047(17) . ?
Cu1 N5 2.0047(17) 3_766 ?
Cu1 N1 2.0274(17) 3_766 ?
Cu1 N1 2.0274(17) . ?
Cu1 O1 2.4201(15) 3_766 ?
Cu1 O1 2.4201(15) . ?
Cl1 O3 1.4807(17) . ?
Cl1 O2 1.4832(16) . ?
Cl1 O1 1.4988(15) . ?
N1 C1 1.316(3) . ?
N1 N2 1.371(2) . ?
N5 C6 1.321(3) . ?
N5 N6 1.362(2) . ?
N4 C1 1.327(3) . ?
N4 N3 1.359(2) . ?
N4 C2 1.464(3) . ?
N2 N3 1.286(3) . ?
N8 C6 1.320(3) . ?
N8 N7 1.347(3) . ?
N8 C7 1.474(3) . ?
N6 N7 1.290(3) . ?
C1 H1 0.92(3) . ?
C6 H6 0.94(2) . ?
C2 C3 1.532(3) . ?
C2 C5 1.534(3) . ?
C2 H2 0.92(2) . ?
C7 C8 1.528(3) . ?
C7 C10 1.533(3) . ?
C7 H7 1.01(3) . ?
C5 C4 1.546(4) . ?
C5 H5A 0.92(3) . ?
C5 H5B 0.97(3) . ?
C9 C10 1.539(4) . ?
C9 C8 1.546(4) . ?
C9 H9A 0.93(3) . ?
C9 H9B 0.96(3) . ?
C4 C3 1.541(4) . ?
C4 H4A 0.96(3) . ?
C4 H4B 0.90(3) . ?
C3 H3A 0.94(3) . ?
C3 H3B 0.92(3) . ?
C8 H8A 1.00(3) . ?
C8 H8B 0.94(3) . ?
C10 H10A 0.97(3) . ?
C10 H10B 0.89(3) . ?

loop_
_geom_contact_atom_site_label_1
_geom_contact_atom_site_label_2
_geom_contact_distance
_geom_contact_site_symmetry_1
_geom_contact_site_symmetry_2
_geom_contact_publ_flag
? ? ? ? ? ?

loop_
_geom_hbond_atom_site_label_D
_geom_hbond_atom_site_label_H
_geom_hbond_atom_site_label_A
_geom_hbond_distance_DH
_geom_hbond_distance_HA
_geom_hbond_distance_DA
_geom_hbond_angle_DHA
_geom_hbond_site_symmetry_A
? ? ? ? ? ? ? ?

loop_
_geom_torsion_atom_site_label_1
_geom_torsion_atom_site_label_2
_geom_torsion_atom_site_label_3
_geom_torsion_atom_site_label_4
_geom_torsion
_geom_torsion_site_symmetry_1
_geom_torsion_site_symmetry_2
_geom_torsion_site_symmetry_3
_geom_torsion_site_symmetry_4
_geom_torsion_publ_flag
O3 Cl1 O1 Cu1 80.82(11) . . . . ?
O2 Cl1 O1 Cu1 -164.41(9) . . . . ?
C1 N1 N2 N3 0.0(2) . . . . ?
Cu1 N1 N2 N3 -178.92(14) . . . . ?
N1 N2 N3 N4 0.0(2) . . . . ?
C1 N4 N3 N2 0.0(2) . . . . ?
C2 N4 N3 N2 -177.66(19) . . . . ?
C6 N5 N6 N7 0.7(2) . . . . ?
Cu1 N5 N6 N7 -167.23(14) . . . . ?
N5 N6 N7 N8 0.1(2) . . . . ?
C6 N8 N7 N6 -0.9(2) . . . . ?
C7 N8 N7 N6 178.09(18) . . . . ?
N2 N1 C1 N4 -0.1(2) . . . . ?
Cu1 N1 C1 N4 178.82(14) . . . . ?
N3 N4 C1 N1 0.1(2) . . . . ?
C2 N4 C1 N1 177.4(2) . . . . ?
N7 N8 C6 N5 1.4(2) . . . . ?
C7 N8 C6 N5 -177.4(2) . . . . ?
N6 N5 C6 N8 -1.3(2) . . . . ?
Cu1 N5 C6 N8 165.73(14) . . . . ?
C1 N4 C2 C3 -116.8(3) . . . . ?
N3 N4 C2 C3 60.3(3) . . . . ?
C1 N4 C2 C5 136.8(2) . . . . ?
N3 N4 C2 C5 -46.1(3) . . . . ?
C6 N8 C7 C8 -0.2(4) . . . . ?
N7 N8 C7 C8 -179.0(2) . . . . ?
C6 N8 C7 C10 -105.9(3) . . . . ?
N7 N8 C7 C10 75.3(3) . . . . ?
N4 C2 C5 C4 145.5(2) . . . . ?
C3 C2 C5 C4 22.39(19) . . . . ?
C2 C5 C4 C3 -22.26(19) . . . . ?
N4 C2 C3 C4 -144.9(2) . . . . ?
C5 C2 C3 C4 -22.46(19) . . . . ?
C5 C4 C3 C2 22.28(19) . . . . ?
N8 C7 C8 C9 -144.2(2) . . . . ?
C10 C7 C8 C9 -21.8(2) . . . . ?
C10 C9 C8 C7 21.7(2) . . . . ?
N8 C7 C10 C9 143.0(2) . . . . ?
C8 C7 C10 C9 21.9(2) . . . . ?
C8 C9 C10 C7 -21.6(2) . . . . ?
